data_4110790
loop_
_publ_author_name
'Sanjit Konar'
'Nattamai Bhuvanesh'
'Abraham Clearfield'

_publ_section_title
;
 Oxo-, Hydroxo-, and Peroxo-Bridged Fe(III) Phosphonate Cages
;
_journal_name_full 'Journal of the American Chemical Society'
_journal_page_first 9604
_journal_page_last 9605
_journal_paper_doi 10.1021/ja063388s
_journal_volume 128
_journal_year 2006
_chemical_formula_sum 'C146 H177 Fe9 N8 O47 P6'
_chemical_formula_weight 3484.43
_chemical_name_systematic
; 
 ? 
;
_space_group_IT_number 2
_symmetry_cell_setting triclinic
_symmetry_space_group_name_Hall '-P 1'
_symmetry_space_group_name_H-M 'P -1'
_atom_sites_solution_hydrogens geom
_atom_sites_solution_primary direct
_atom_sites_solution_secondary difmap
_audit_creation_method SHELXL-97
_cell_angle_alpha 88.324(3)
_cell_angle_beta 75.316(3)
_cell_angle_gamma 86.238(3)
_cell_formula_units_Z 2
_cell_length_a 17.242(3)
_cell_length_b 17.966(3)
_cell_length_c 31.315(5)
_cell_measurement_reflns_used 6888
_cell_measurement_temperature 110(2)
_cell_measurement_theta_max 0.00
_cell_measurement_theta_min 0.00
_cell_volume 9363(3)
_computing_cell_refinement 'Bruker SMART'
_computing_data_collection 'Bruker SMART'
_computing_data_reduction 'Bruker SAINT'
_computing_molecular_graphics 'Bruker SHELXTL'
_computing_publication_material 'Bruker SHELXTL'
_computing_structure_refinement 'SHELXL-97 (Sheldrick, 1997)'
_computing_structure_solution 'SHELXS-97 (Sheldrick, 1990)'
_diffrn_ambient_temperature 110(2)
_diffrn_measured_fraction_theta_full 0.988
_diffrn_measured_fraction_theta_max 0.988
_diffrn_measurement_device_type 'CCD area detector'
_diffrn_measurement_method 'phi and omega scans'
_diffrn_radiation_monochromator graphite
_diffrn_radiation_source 'fine-focus sealed tube'
_diffrn_radiation_type MoK\a
_diffrn_radiation_wavelength 0.71073
_diffrn_reflns_av_R_equivalents 0.0322
_diffrn_reflns_av_sigmaI/netI 0.0549
_diffrn_reflns_limit_h_max 20
_diffrn_reflns_limit_h_min -18
_diffrn_reflns_limit_k_max 21
_diffrn_reflns_limit_k_min -21
_diffrn_reflns_limit_l_max 37
_diffrn_reflns_limit_l_min -35
_diffrn_reflns_number 56808
_diffrn_reflns_theta_full 24.87
_diffrn_reflns_theta_max 24.87
_diffrn_reflns_theta_min 0.67
_exptl_absorpt_coefficient_mu 0.798
_exptl_absorpt_correction_type 'Bruker SADABS V2.10'
_exptl_crystal_colour 'Yellowish orange'
_exptl_crystal_density_diffrn 1.236
_exptl_crystal_density_meas 0
_exptl_crystal_description Block
_exptl_crystal_F_000 3618
_exptl_crystal_size_max 0.30
_exptl_crystal_size_mid 0.15
_exptl_crystal_size_min 0.10
_refine_diff_density_max 3.394
_refine_diff_density_min -1.389
_refine_diff_density_rms 0.230
_refine_ls_extinction_method none
_refine_ls_goodness_of_fit_ref 1.514
_refine_ls_hydrogen_treatment mixed
_refine_ls_matrix_type fullcycle
_refine_ls_number_parameters 1917
_refine_ls_number_reflns 32144
_refine_ls_number_restraints 476
_refine_ls_restrained_S_all 1.531
_refine_ls_R_factor_all 0.1482
_refine_ls_R_factor_gt 0.1193
_refine_ls_shift/su_max 0.021
_refine_ls_shift/su_mean 0.000
_refine_ls_structure_factor_coef Fsqd
_refine_ls_weighting_details 'calc w=1/[\s^2^(Fo^2^)+(0.2000P)^2^+0.0000P] where P=(Fo^2^+2Fc^2^)/3'
_refine_ls_weighting_scheme calc
_refine_ls_wR_factor_gt 0.3470
_refine_ls_wR_factor_ref 0.3805
_reflns_number_gt 22598
_reflns_number_total 32144
_reflns_threshold_expression >2sigma(I)
_cod_data_source_file ja063388ssi20060519_110543.cif
_cod_data_source_block 2
_cod_database_code 4110790

loop_
_symmetry_equiv_pos_as_xyz
'x, y, z'
'-x, -y, -z'

loop_
_atom_site_label
_atom_site_type_symbol
_atom_site_fract_x
_atom_site_fract_y
_atom_site_fract_z
_atom_site_U_iso_or_equiv
_atom_site_adp_type
_atom_site_occupancy
_atom_site_symmetry_multiplicity
_atom_site_calc_flag
_atom_site_refinement_flags
Fe1 Fe 0.60186(6) 0.14324(6) 0.75776(3) 0.038 Uani 1 1 d .
Fe2 Fe 0.60915(6) 0.32909(5) 0.72160(3) 0.036 Uani 1 1 d .
Fe3 Fe 0.58542(6) 0.35150(6) 0.88036(3) 0.040 Uani 1 1 d .
Fe4 Fe 0.60871(6) 0.30157(6) 0.61930(3) 0.038 Uani 1 1 d .
Fe5 Fe 0.61078(6) 0.16990(6) 0.85890(3) 0.040 Uani 1 1 d .
Fe6 Fe 0.75264(7) 0.17222(6) 0.58231(3) 0.043 Uani 1 1 d .
Fe7 Fe 0.76828(6) 0.26920(6) 0.85065(3) 0.041 Uani 1 1 d .
Fe8 Fe 0.56390(7) 0.12652(6) 0.60698(3) 0.045 Uani 1 1 d .
Fe9 Fe 0.89188(7) 0.21151(10) 0.69620(4) 0.068 Uani 1 1 d .
O4 O 0.5075(3) 0.1673(3) 0.73513(15) 0.042 Uani 1 1 d .
O5 O 0.5444(3) 0.2774(3) 0.68254(15) 0.040 Uani 1 1 d .
O6 O 0.4844(3) 0.1654(3) 0.65829(16) 0.045 Uani 1 1 d .
P2 P 0.48533(11) 0.21334(11) 0.69759(6) 0.039 Uani 1 1 d D
C11 C 0.3869(4) 0.2547(4) 0.71686(19) 0.042 Uani 1 1 d D
H11 H 0.3591 0.2540 0.7465 0.051 Uiso 1 1 calc R
C12 C 0.3508(4) 0.2920(4) 0.6808(2) 0.048 Uani 1 1 d D
H12 H 0.3948 0.3164 0.6603 0.058 Uiso 1 1 calc R
C13 C 0.2824(4) 0.3527(4) 0.6950(2) 0.069 Uani 1 1 d D
C14 C 0.2212(4) 0.3339(5) 0.6693(2) 0.082 Uani 1 1 d D
H14 H 0.1857 0.3759 0.6639 0.098 Uiso 1 1 calc R
C15 C 0.1786(5) 0.2643(5) 0.6906(4) 0.093 Uani 1 1 d D
H15A H 0.1562 0.2711 0.7221 0.112 Uiso 1 1 calc R
H15B H 0.1359 0.2538 0.6771 0.112 Uiso 1 1 calc R
C16 C 0.2451(5) 0.2010(5) 0.6820(4) 0.099 Uani 1 1 d D
H16A H 0.2305 0.1601 0.6666 0.119 Uiso 1 1 calc R
H16B H 0.2562 0.1823 0.7093 0.119 Uiso 1 1 calc R
C17 C 0.3177(5) 0.2394(5) 0.6529(3) 0.071 Uani 1 1 d D
H17 H 0.3583 0.2056 0.6341 0.085 Uiso 1 1 calc R
C18 C 0.2742(6) 0.2958(6) 0.6276(2) 0.082 Uani 1 1 d D
H18A H 0.2431 0.2719 0.6106 0.098 Uiso 1 1 calc R
H18B H 0.3103 0.3294 0.6088 0.098 Uiso 1 1 calc R
C19 C 0.3136(7) 0.4293(5) 0.6784(4) 0.094 Uani 1 1 d D
H19A H 0.3323 0.4290 0.6468 0.141 Uiso 1 1 calc R
H19B H 0.3570 0.4396 0.6910 0.141 Uiso 1 1 calc R
H19C H 0.2709 0.4672 0.6871 0.141 Uiso 1 1 calc R
C20 C 0.2443(6) 0.3583(7) 0.7450(2) 0.081 Uani 1 1 d D
H20A H 0.2002 0.3951 0.7503 0.122 Uiso 1 1 calc R
H20B H 0.2838 0.3724 0.7596 0.122 Uiso 1 1 calc R
H20C H 0.2253 0.3108 0.7564 0.122 Uiso 1 1 calc R
O1 O 0.4979(3) 0.3266(3) 0.85518(15) 0.042 Uani 1 1 d .
O2 O 0.5438(3) 0.2043(3) 0.81563(15) 0.040 Uani 1 1 d .
O3 O 0.5167(3) 0.3205(3) 0.77267(15) 0.040 Uani 1 1 d .
P1 P 0.49197(11) 0.27952(11) 0.81667(6) 0.039 Uani 1 1 d D
C1 C 0.3893(4) 0.2589(4) 0.8263(2) 0.046 Uani 1 1 d D
H1A H 0.3597 0.3027 0.8184 0.055 Uiso 1 1 calc R
H1B H 0.3859 0.2194 0.8065 0.055 Uiso 1 1 calc R
C2 C 0.3473(4) 0.2352(4) 0.8733(2) 0.050 Uani 1 1 d D
H2 H 0.3867 0.2068 0.8860 0.060 Uiso 1 1 calc R
C3 C 0.2717(6) 0.1899(7) 0.8808(3) 0.123 Uani 1 1 d D
C4 C 0.2082(7) 0.2304(9) 0.9141(4) 0.230 Uani 1 1 d D
H4 H 0.1649 0.2004 0.9309 0.276 Uiso 1 1 calc R
C5 C 0.1808(11) 0.3027(10) 0.8910(10) 0.324 Uani 1 1 d D
H5A H 0.1709 0.2912 0.8629 0.388 Uiso 1 1 calc R
H5B H 0.1325 0.3268 0.9096 0.388 Uiso 1 1 calc R
C6 C 0.2518(7) 0.3519(7) 0.8847(5) 0.113 Uani 1 1 d D
H6A H 0.2363 0.3978 0.9010 0.135 Uiso 1 1 calc R
H6B H 0.2734 0.3639 0.8537 0.135 Uiso 1 1 calc R
C7 C 0.3131(7) 0.3034(6) 0.9031(4) 0.105 Uani 1 1 d D
H7 H 0.3545 0.3318 0.9105 0.126 Uiso 1 1 calc R
C8 C 0.2567(8) 0.2710(9) 0.9422(3) 0.140 Uani 1 1 d D
H8A H 0.2241 0.3087 0.9615 0.168 Uiso 1 1 calc R
H8B H 0.2836 0.2364 0.9590 0.168 Uiso 1 1 calc R
C9 C 0.2887(10) 0.1171(8) 0.9003(6) 0.178 Uani 1 1 d D
H9A H 0.3030 0.1245 0.9275 0.268 Uiso 1 1 calc R
H9B H 0.3324 0.0906 0.8801 0.268 Uiso 1 1 calc R
H9C H 0.2418 0.0887 0.9059 0.268 Uiso 1 1 calc R
C10 C 0.2447(9) 0.1807(10) 0.8371(4) 0.132 Uani 1 1 d D
H10A H 0.2084 0.1414 0.8409 0.198 Uiso 1 1 calc R
H10B H 0.2910 0.1687 0.8134 0.198 Uiso 1 1 calc R
H10C H 0.2183 0.2265 0.8302 0.198 Uiso 1 1 calc R
O7 O 0.6883(3) 0.3243(3) 0.65597(14) 0.038 Uani 1 1 d .
O8 O 0.8009(3) 0.2535(3) 0.60400(16) 0.048 Uani 1 1 d .
O9 O 0.8078(4) 0.2774(6) 0.68038(19) 0.107 Uani 1 1 d .
P3 P 0.78060(12) 0.30670(11) 0.64205(6) 0.042 Uani 1 1 d D
C21 C 0.8311(6) 0.3856(5) 0.6183(7) 0.181 Uani 1 1 d D
H21 H 0.8684 0.3762 0.5915 0.218 Uiso 1 1 calc R
C22 C 0.8261(8) 0.4604(6) 0.6320(7) 0.250 Uani 1 1 d D
H22 H 0.8427 0.4517 0.6595 0.300 Uiso 1 1 calc R
C23 C 0.8884(7) 0.5167(7) 0.6100(5) 0.146 Uani 1 1 d D
C24 C 0.8344(7) 0.5867(8) 0.6118(6) 0.209 Uani 1 1 d D
H24 H 0.8623 0.6331 0.6054 0.251 Uiso 1 1 calc R
C25 C 0.7744(11) 0.5746(11) 0.5840(6) 0.274 Uani 1 1 d D
H25A H 0.7509 0.6221 0.5764 0.329 Uiso 1 1 calc R
H25B H 0.8013 0.5490 0.5569 0.329 Uiso 1 1 calc R
C26 C 0.7093(14) 0.5273(16) 0.6122(5) 0.638 Uani 1 1 d D
H26A H 0.6581 0.5556 0.6216 0.765 Uiso 1 1 calc R
H26B H 0.7024 0.4829 0.5970 0.765 Uiso 1 1 calc R
C27 C 0.7468(8) 0.5085(8) 0.6508(4) 0.150 Uani 1 1 d D
H27 H 0.7105 0.4863 0.6766 0.180 Uiso 1 1 calc R
C28 C 0.7760(10) 0.5813(7) 0.6592(5) 0.135 Uani 1 1 d D
H28A H 0.8040 0.5786 0.6825 0.162 Uiso 1 1 calc R
H28B H 0.7339 0.6210 0.6649 0.162 Uiso 1 1 calc R
C29 C 0.9460(9) 0.5245(10) 0.6369(5) 0.135 Uani 1 1 d D
H29A H 0.9896 0.5526 0.6206 0.202 Uiso 1 1 calc R
H29B H 0.9665 0.4759 0.6439 0.202 Uiso 1 1 calc R
H29C H 0.9195 0.5499 0.6637 0.202 Uiso 1 1 calc R
C30 C 0.9358(9) 0.5074(10) 0.5597(4) 0.143 Uani 1 1 d D
H30A H 0.8987 0.5137 0.5414 0.214 Uiso 1 1 calc R
H30B H 0.9624 0.4585 0.5555 0.214 Uiso 1 1 calc R
H30C H 0.9750 0.5443 0.5518 0.214 Uiso 1 1 calc R
O10 O 0.6817(3) 0.3805(3) 0.74697(15) 0.041 Uani 1 1 d .
O11 O 0.7705(3) 0.3341(3) 0.79642(15) 0.044 Uani 1 1 d .
O12 O 0.6396(3) 0.4085(3) 0.82851(16) 0.042 Uani 1 1 d .
P4 P 0.70968(11) 0.39561(10) 0.78786(6) 0.038 Uani 1 1 d D
C31 C 0.7595(5) 0.4803(4) 0.7770(3) 0.059 Uani 1 1 d D
H31 H 0.7846 0.4951 0.7484 0.070 Uiso 1 1 calc R
C32 C 0.7591(6) 0.5269(5) 0.8162(3) 0.068 Uani 1 1 d D
H32 H 0.7382 0.4958 0.8423 0.081 Uiso 1 1 calc R
C33 C 0.7169(9) 0.6031(7) 0.8260(4) 0.205 Uani 1 1 d D
C34 C 0.7782(9) 0.6536(6) 0.8364(4) 0.169 Uani 1 1 d D
H34 H 0.7562 0.6970 0.8548 0.203 Uiso 1 1 calc R
C35 C 0.8436(12) 0.6686(8) 0.7933(6) 0.198 Uani 1 1 d D
H35A H 0.8198 0.6938 0.7715 0.238 Uiso 1 1 calc R
H35B H 0.8838 0.6994 0.7992 0.238 Uiso 1 1 calc R
C36 C 0.8805(9) 0.5937(7) 0.7773(4) 0.118 Uani 1 1 d D
H36A H 0.9387 0.5929 0.7699 0.142 Uiso 1 1 calc R
H36B H 0.8633 0.5790 0.7517 0.142 Uiso 1 1 calc R
C37 C 0.8477(9) 0.5435(10) 0.8175(5) 0.334 Uani 1 1 d D
H37 H 0.8822 0.4985 0.8192 0.401 Uiso 1 1 calc R
C38 C 0.8334(11) 0.5917(9) 0.8566(4) 0.175 Uani 1 1 d D
H38A H 0.8821 0.6111 0.8608 0.210 Uiso 1 1 calc R
H38B H 0.8039 0.5680 0.8836 0.210 Uiso 1 1 calc R
C39 C 0.6503(8) 0.6037(9) 0.8659(4) 0.126 Uani 1 1 d D
H39A H 0.6172 0.5631 0.8650 0.189 Uiso 1 1 calc R
H39B H 0.6188 0.6500 0.8672 0.189 Uiso 1 1 calc R
H39C H 0.6713 0.5984 0.8915 0.189 Uiso 1 1 calc R
C40 C 0.6813(14) 0.6478(15) 0.7900(5) 0.316 Uani 1 1 d D
H40A H 0.7147 0.6367 0.7611 0.473 Uiso 1 1 calc R
H40B H 0.6798 0.7003 0.7951 0.473 Uiso 1 1 calc R
H40C H 0.6279 0.6332 0.7920 0.473 Uiso 1 1 calc R
O13 O 0.8055(4) 0.1661(6) 0.73900(19) 0.110 Uani 1 1 d .
O14 O 0.8066(3) 0.1767(3) 0.81801(16) 0.046 Uani 1 1 d .
O15 O 0.6847(3) 0.1368(3) 0.79817(14) 0.040 Uani 1 1 d .
P5 P 0.77729(13) 0.13461(13) 0.78513(7) 0.049 Uani 1 1 d D
C41 C 0.8266(7) 0.0470(5) 0.7749(3) 0.080 Uani 1 1 d D
H41 H 0.8654 0.0346 0.7492 0.097 Uiso 1 1 calc R
C42 C 0.7993(7) -0.0057(6) 0.8124(3) 0.164 Uani 1 1 d D
H42 H 0.7406 -0.0002 0.8224 0.197 Uiso 1 1 calc R
C43 C 0.8252(10) -0.0907(6) 0.8044(4) 0.241 Uani 1 1 d D
C44 C 0.8512(8) -0.1186(6) 0.8437(5) 0.194 Uani 1 1 d D
H44 H 0.8436 -0.1714 0.8512 0.232 Uiso 1 1 calc R
C45 C 0.9356(7) -0.0931(6) 0.8400(5) 0.093 Uani 1 1 d D
H45A H 0.9726 -0.1116 0.8132 0.112 Uiso 1 1 calc R
H45B H 0.9552 -0.1110 0.8651 0.112 Uiso 1 1 calc R
C46 C 0.9266(8) -0.0062(8) 0.8391(5) 0.156 Uani 1 1 d D
H46A H 0.9516 0.0153 0.8600 0.187 Uiso 1 1 calc R
H46B H 0.9489 0.0140 0.8098 0.187 Uiso 1 1 calc R
C47 C 0.8356(9) 0.0064(7) 0.8529(5) 0.417 Uani 1 1 d D
H47 H 0.8173 0.0541 0.8677 0.501 Uiso 1 1 calc R
C48 C 0.8131(15) -0.0610(9) 0.8829(4) 0.333 Uani 1 1 d D
H48A H 0.7556 -0.0640 0.8943 0.399 Uiso 1 1 calc R
H48B H 0.8398 -0.0650 0.9067 0.399 Uiso 1 1 calc R
C49 C 0.7518(10) -0.1291(9) 0.8052(7) 0.225 Uani 1 1 d D
H49A H 0.7653 -0.1813 0.8001 0.338 Uiso 1 1 calc R
H49B H 0.7280 -0.1083 0.7826 0.338 Uiso 1 1 calc R
H49C H 0.7144 -0.1225 0.8335 0.338 Uiso 1 1 calc R
C50 C 0.8900(10) -0.1118(9) 0.7610(5) 0.153 Uani 1 1 d D
H50A H 0.9384 -0.1310 0.7682 0.230 Uiso 1 1 calc R
H50B H 0.9009 -0.0682 0.7425 0.230 Uiso 1 1 calc R
H50C H 0.8704 -0.1490 0.7457 0.230 Uiso 1 1 calc R
O16 O 0.6173(3) 0.0588(3) 0.64279(17) 0.048 Uani 1 1 d .
O17 O 0.7524(3) 0.1075(3) 0.63532(15) 0.047 Uani 1 1 d .
O18 O 0.6650(3) 0.0810(3) 0.71144(16) 0.047 Uani 1 1 d .
P6 P 0.68786(12) 0.05850(11) 0.66285(6) 0.042 Uani 1 1 d D
C51 C 0.709(2) -0.0364(10) 0.6692(11) 0.509 Uani 1 1 d D
H51 H 0.6802 -0.0559 0.6959 0.611 Uiso 1 1 calc R
C52 C 0.7635(17) -0.0925(13) 0.6414(9) 0.509 Uani 1 1 d D
H52 H 0.8044 -0.0664 0.6198 0.611 Uiso 1 1 calc R
C53 C 0.8072(16) -0.1489(15) 0.6679(9) 0.509 Uani 1 1 d D
C54 C 0.769(2) -0.2209(15) 0.6661(11) 0.509 Uani 1 1 d D
H54 H 0.7930 -0.2651 0.6783 0.611 Uiso 1 1 calc R
C55 C 0.678(2) -0.204(3) 0.6838(10) 0.509 Uani 1 1 d D
H55A H 0.6517 -0.2503 0.6942 0.611 Uiso 1 1 calc R
H55B H 0.6667 -0.1701 0.7082 0.611 Uiso 1 1 calc R
C56 C 0.6450(18) -0.170(3) 0.6457(14) 0.509 Uani 1 1 d D
H56A H 0.6199 -0.2061 0.6320 0.611 Uiso 1 1 calc R
H56B H 0.6080 -0.1270 0.6549 0.611 Uiso 1 1 calc R
C57 C 0.726(2) -0.1482(17) 0.6160(9) 0.509 Uani 1 1 d D
H57 H 0.7226 -0.1298 0.5868 0.611 Uiso 1 1 calc R
C58 C 0.770(2) -0.2227(18) 0.6150(10) 0.509 Uani 1 1 d D
H58A H 0.8241 -0.2236 0.5957 0.611 Uiso 1 1 calc R
H58B H 0.7410 -0.2629 0.6080 0.611 Uiso 1 1 calc R
C59 C 0.8937(16) -0.155(3) 0.6450(11) 0.509 Uani 1 1 d D
H59A H 0.9095 -0.2052 0.6361 0.764 Uiso 1 1 calc R
H59B H 0.9245 -0.1398 0.6646 0.764 Uiso 1 1 calc R
H59C H 0.9032 -0.1225 0.6193 0.764 Uiso 1 1 calc R
C60 C 0.801(3) -0.132(3) 0.7175(9) 0.509 Uani 1 1 d D
H60A H 0.7645 -0.1641 0.7362 0.764 Uiso 1 1 calc R
H60B H 0.7822 -0.0808 0.7234 0.764 Uiso 1 1 calc R
H60C H 0.8532 -0.1399 0.7232 0.764 Uiso 1 1 calc R
O19 O 0.5554(3) 0.0523(3) 0.79121(15) 0.044 Uani 1 1 d .
O20 O 0.5704(3) 0.0665(3) 0.86019(15) 0.042 Uani 1 1 d .
C61 C 0.5554(4) 0.0280(4) 0.8296(2) 0.042 Uani 1 1 d .
C62 C 0.5405(4) -0.0521(4) 0.8393(2) 0.043 Uani 1 1 d .
C63 C 0.5428(6) -0.0838(5) 0.8798(3) 0.061 Uani 1 1 d .
H63 H 0.5545 -0.0550 0.9013 0.074 Uiso 1 1 calc R
C64 C 0.5277(7) -0.1582(5) 0.8883(3) 0.073 Uani 1 1 d .
H64 H 0.5282 -0.1785 0.9160 0.088 Uiso 1 1 calc R
C65 C 0.5129(7) -0.2006(5) 0.8585(3) 0.075 Uani 1 1 d .
H65 H 0.5005 -0.2499 0.8653 0.090 Uiso 1 1 calc R
C66 C 0.5157(8) -0.1729(6) 0.8181(4) 0.091 Uani 1 1 d .
H66 H 0.5081 -0.2039 0.7964 0.109 Uiso 1 1 calc R
C67 C 0.5301(6) -0.0968(5) 0.8079(3) 0.067 Uani 1 1 d .
H67 H 0.5322 -0.0779 0.7797 0.080 Uiso 1 1 calc R
O21 O 0.7623(3) 0.2095(3) 0.90823(16) 0.046 Uani 1 1 d .
O22 O 0.6794(3) 0.1251(3) 0.89738(16) 0.048 Uani 1 1 d .
C68 C 0.7163(5) 0.1583(4) 0.9210(2) 0.046 Uani 1 1 d .
C69 C 0.7034(5) 0.1306(5) 0.9681(2) 0.051 Uani 1 1 d .
C70 C 0.7442(6) 0.1613(6) 0.9961(3) 0.069 Uani 1 1 d .
H70 H 0.7820 0.1964 0.9854 0.082 Uiso 1 1 calc R
C71 C 0.7276(8) 0.1387(6) 1.0404(3) 0.082 Uani 1 1 d .
H71 H 0.7546 0.1590 1.0591 0.098 Uiso 1 1 calc R
C72 C 0.6739(8) 0.0887(7) 1.0563(3) 0.091 Uani 1 1 d .
H72 H 0.6637 0.0746 1.0860 0.109 Uiso 1 1 calc R
C73 C 0.6323(8) 0.0568(6) 1.0288(3) 0.083 Uani 1 1 d .
H73 H 0.5945 0.0219 1.0401 0.100 Uiso 1 1 calc R
C74 C 0.6482(6) 0.0780(5) 0.9849(3) 0.063 Uani 1 1 d .
H74 H 0.6215 0.0567 0.9665 0.076 Uiso 1 1 calc R
O23 O 0.5293(3) 0.2988(3) 0.93757(16) 0.047 Uani 1 1 d .
O24 O 0.5193(3) 0.1846(3) 0.91237(16) 0.046 Uani 1 1 d .
C75 C 0.5001(5) 0.2362(5) 0.9417(2) 0.049 Uani 1 1 d .
C76 C 0.4365(5) 0.2200(5) 0.9818(2) 0.047 Uani 1 1 d .
C77 C 0.3980(5) 0.2782(5) 1.0086(2) 0.055 Uani 1 1 d .
H77 H 0.4156 0.3261 1.0024 0.066 Uiso 1 1 calc R
C78 C 0.3338(6) 0.2664(6) 1.0444(3) 0.068 Uani 1 1 d .
H78 H 0.3068 0.3065 1.0611 0.081 Uiso 1 1 calc R
C79 C 0.3105(7) 0.1974(7) 1.0549(3) 0.087 Uani 1 1 d .
H79 H 0.2681 0.1897 1.0793 0.104 Uiso 1 1 calc R
C80 C 0.3502(7) 0.1351(6) 1.0288(3) 0.073 Uani 1 1 d .
H80 H 0.3336 0.0870 1.0358 0.087 Uiso 1 1 calc R
C81 C 0.4142(6) 0.1486(5) 0.9929(3) 0.059 Uani 1 1 d .
H81 H 0.4422 0.1088 0.9762 0.071 Uiso 1 1 calc R
O25 O 0.7737(3) 0.3584(3) 0.88667(16) 0.044 Uani 1 1 d .
O26 O 0.6469(3) 0.3957(3) 0.91946(16) 0.047 Uani 1 1 d .
C82 C 0.7208(5) 0.3963(4) 0.9148(2) 0.045 Uani 1 1 d .
C83 C 0.7512(5) 0.4450(4) 0.9452(3) 0.048 Uani 1 1 d .
C84 C 0.7001(5) 0.4963(5) 0.9710(3) 0.053 Uani 1 1 d .
H84 H 0.6461 0.4992 0.9710 0.063 Uiso 1 1 calc R
C85 C 0.7269(6) 0.5435(6) 0.9968(3) 0.074 Uani 1 1 d .
H85 H 0.6915 0.5792 1.0136 0.089 Uiso 1 1 calc R
C86 C 0.8076(7) 0.5381(8) 0.9978(4) 0.102 Uani 1 1 d .
H86 H 0.8269 0.5709 1.0146 0.122 Uiso 1 1 calc R
C87 C 0.8582(8) 0.4830(9) 0.9735(5) 0.113 Uani 1 1 d .
H87 H 0.9116 0.4772 0.9747 0.135 Uiso 1 1 calc R
C88 C 0.8290(6) 0.4357(6) 0.9469(3) 0.075 Uani 1 1 d .
H88 H 0.8627 0.3983 0.9307 0.090 Uiso 1 1 calc R
O27 O 0.5644(3) 0.4269(3) 0.70186(16) 0.045 Uani 1 1 d .
O28 O 0.5668(3) 0.4105(3) 0.63123(16) 0.044 Uani 1 1 d .
C89 C 0.5518(4) 0.4493(4) 0.6655(2) 0.043 Uani 1 1 d .
C90 C 0.5153(5) 0.5248(5) 0.6633(3) 0.053 Uani 1 1 d .
C91 C 0.5232(7) 0.5785(5) 0.6936(3) 0.076 Uani 1 1 d .
H91 H 0.5516 0.5654 0.7145 0.091 Uiso 1 1 calc R
C92 C 0.4895(9) 0.6502(6) 0.6928(4) 0.102 Uani 1 1 d .
H92 H 0.4922 0.6850 0.7137 0.123 Uiso 1 1 calc R
C93 C 0.4494(8) 0.6690(6) 0.6577(4) 0.096 Uani 1 1 d .
H93 H 0.4282 0.7175 0.6553 0.116 Uiso 1 1 calc R
C94 C 0.4425(6) 0.6159(6) 0.6281(3) 0.070 Uani 1 1 d .
H94 H 0.4152 0.6283 0.6065 0.084 Uiso 1 1 calc R
C95 C 0.4754(5) 0.5456(5) 0.6305(3) 0.056 Uani 1 1 d .
H95 H 0.4714 0.5105 0.6099 0.067 Uiso 1 1 calc R
O29 O 0.5088(3) 0.1896(3) 0.56532(17) 0.051 Uani 1 1 d .
O30 O 0.5154(3) 0.3012(3) 0.59280(16) 0.047 Uani 1 1 d .
C96 C 0.4984(5) 0.2591(4) 0.5657(2) 0.045 Uani 1 1 d .
C97 C 0.4627(5) 0.2968(5) 0.5309(2) 0.051 Uani 1 1 d .
C98 C 0.4694(5) 0.3742(5) 0.5250(3) 0.060 Uani 1 1 d .
H98 H 0.4921 0.4012 0.5432 0.072 Uiso 1 1 calc R
C99 C 0.4411(7) 0.4091(7) 0.4914(3) 0.080 Uani 1 1 d .
H99 H 0.4450 0.4603 0.4872 0.096 Uiso 1 1 calc R
C100 C 0.4076(7) 0.3709(8) 0.4642(4) 0.094 Uani 1 1 d .
H100 H 0.3918 0.3952 0.4408 0.113 Uiso 1 1 calc R
C101 C 0.3982(6) 0.3004(10) 0.4712(3) 0.104 Uani 1 1 d .
H101 H 0.3707 0.2762 0.4543 0.125 Uiso 1 1 calc R
C102 C 0.4286(6) 0.2563(7) 0.5045(3) 0.072 Uani 1 1 d .
H102 H 0.4250 0.2049 0.5074 0.086 Uiso 1 1 calc R
O31 O 0.7518(3) 0.2380(3) 0.52750(16) 0.050 Uani 1 1 d .
O32 O 0.6787(3) 0.3372(3) 0.56144(15) 0.046 Uani 1 1 d .
C103 C 0.7186(5) 0.3030(4) 0.5277(2) 0.042 Uani 1 1 d .
C104 C 0.7308(5) 0.3445(5) 0.4844(2) 0.047 Uani 1 1 d .
C105 C 0.6958(5) 0.4138(5) 0.4818(3) 0.058 Uani 1 1 d .
H105 H 0.6634 0.4353 0.5074 0.069 Uiso 1 1 calc R
C106 C 0.7068(6) 0.4537(6) 0.4421(3) 0.069 Uani 1 1 d .
H106 H 0.6832 0.5016 0.4412 0.082 Uiso 1 1 calc R
C107 C 0.7534(6) 0.4207(6) 0.4039(3) 0.073 Uani 1 1 d .
H107 H 0.7599 0.4458 0.3770 0.087 Uiso 1 1 calc R
C108 C 0.7911(7) 0.3492(7) 0.4059(3) 0.080 Uani 1 1 d .
H108 H 0.8243 0.3281 0.3804 0.095 Uiso 1 1 calc R
C109 C 0.7787(6) 0.3100(6) 0.4458(2) 0.060 Uani 1 1 d .
H109 H 0.8017 0.2620 0.4471 0.072 Uiso 1 1 calc R
O33 O 0.6166(4) 0.0713(3) 0.55092(18) 0.056 Uani 1 1 d .
O34 O 0.7463(4) 0.0845(3) 0.54562(16) 0.051 Uani 1 1 d .
C110 C 0.6897(6) 0.0558(4) 0.5343(3) 0.053 Uani 1 1 d .
C111 C 0.7132(6) -0.0020(5) 0.4985(3) 0.062 Uani 1 1 d .
C112 C 0.7927(7) -0.0217(6) 0.4813(3) 0.082 Uani 1 1 d .
H112 H 0.8317 0.0010 0.4912 0.098 Uiso 1 1 calc R
C113 C 0.8150(9) -0.0752(8) 0.4493(5) 0.115 Uani 1 1 d .
H113 H 0.8686 -0.0900 0.4371 0.138 Uiso 1 1 calc R
C114 C 0.7463(10) -0.1092(7) 0.4348(4) 0.099 Uani 1 1 d .
H114 H 0.7578 -0.1466 0.4138 0.119 Uiso 1 1 calc R
C115 C 0.6771(8) -0.0875(6) 0.4506(3) 0.077 Uani 1 1 d .
H115 H 0.6370 -0.1069 0.4399 0.092 Uiso 1 1 calc R
C116 C 0.6546(7) -0.0350(5) 0.4841(3) 0.067 Uani 1 1 d .
H116 H 0.6005 -0.0223 0.4966 0.081 Uiso 1 1 calc R
O35 O 0.9782(3) 0.1518(3) 0.71584(18) 0.054 Uani 1 1 d .
O36 O 1.0069(3) 0.2113(3) 0.77098(19) 0.058 Uani 1 1 d .
C117 C 1.0147(4) 0.1586(5) 0.7453(3) 0.049 Uani 1 1 d .
C118 C 1.0715(5) 0.0938(5) 0.7496(3) 0.062 Uani 1 1 d .
C119 C 1.1154(7) 0.0933(6) 0.7810(4) 0.079 Uani 1 1 d .
H119 H 1.1118 0.1345 0.7988 0.095 Uiso 1 1 calc R
C120 C 1.1637(9) 0.0324(7) 0.7858(5) 0.112 Uani 1 1 d .
H120 H 1.1934 0.0324 0.8067 0.134 Uiso 1 1 calc R
C121 C 1.1691(12) -0.0295(9) 0.7598(6) 0.145 Uani 1 1 d .
H121 H 1.2052 -0.0697 0.7614 0.174 Uiso 1 1 calc R
C122 C 1.1174(9) -0.0300(7) 0.7304(5) 0.107 Uani 1 1 d .
H122 H 1.1138 -0.0735 0.7159 0.129 Uiso 1 1 calc R
C123 C 1.0738(7) 0.0330(6) 0.7238(4) 0.077 Uani 1 1 d .
H123 H 1.0457 0.0348 0.7020 0.093 Uiso 1 1 calc R
O37 O 0.9758(3) 0.2544(4) 0.64727(16) 0.058 Uani 1 1 d .
O38 O 0.9965(3) 0.1778(4) 0.58964(19) 0.062 Uani 1 1 d .
C124 C 1.0106(5) 0.2342(5) 0.6082(3) 0.058 Uani 1 1 d .
C125 C 1.0749(5) 0.2851(5) 0.5828(3) 0.055 Uani 1 1 d .
C126 C 1.0874(6) 0.3510(6) 0.6018(3) 0.067 Uani 1 1 d .
H126 H 1.0576 0.3637 0.6301 0.081 Uiso 1 1 calc R
C127 C 1.1450(7) 0.3979(7) 0.5780(4) 0.084 Uani 1 1 d .
H127 H 1.1532 0.4427 0.5898 0.101 Uiso 1 1 calc R
C128 C 1.1898(8) 0.3765(8) 0.5364(4) 0.094 Uani 1 1 d .
H128 H 1.2282 0.4073 0.5201 0.113 Uiso 1 1 calc R
C129 C 1.1778(8) 0.3109(8) 0.5192(3) 0.094 Uani 1 1 d .
H129 H 1.2090 0.2973 0.4914 0.113 Uiso 1 1 calc R
C130 C 1.1215(6) 0.2647(6) 0.5415(3) 0.068 Uani 1 1 d .
H130 H 1.1144 0.2201 0.5291 0.082 Uiso 1 1 calc R
N131 N 0.5032(7) 0.4277(6) 0.0445(4) 0.114 Uani 1 1 d .
C131 C 0.5486(7) 0.3774(7) 0.0349(3) 0.077 Uani 1 1 d .
C132 C 0.6049(7) 0.3144(6) 0.0239(3) 0.072 Uani 1 1 d .
H13A H 0.5918 0.2765 0.0463 0.108 Uiso 1 1 calc R
H13B H 0.6582 0.3295 0.0219 0.108 Uiso 1 1 calc R
H13C H 0.6026 0.2951 -0.0040 0.108 Uiso 1 1 calc R
N133 N 0.6393(8) 0.4906(10) 0.1039(6) 0.161 Uani 1 1 d .
C133 C 0.6971(14) 0.435(3) 0.1008(10) 0.359 Uani 1 1 d .
C134 C 0.7553(13) 0.3809(15) 0.0928(9) 0.236 Uani 1 1 d .
H13D H 0.7927 0.3906 0.0651 0.355 Uiso 1 1 calc R
H13E H 0.7325 0.3340 0.0917 0.355 Uiso 1 1 calc R
H13F H 0.7827 0.3792 0.1160 0.355 Uiso 1 1 calc R
N135 N 0.949(4) 0.141(4) 0.3441(17) 0.842 Uani 1 1 d .
C135 C 0.9548(18) 0.218(2) 0.3277(10) 0.323 Uani 1 1 d .
C136 C 0.9999(14) 0.2837(12) 0.3137(7) 0.182 Uani 1 1 d .
H13G H 1.0530 0.2688 0.2967 0.273 Uiso 1 1 calc R
H13H H 1.0033 0.3105 0.3391 0.273 Uiso 1 1 calc R
H13I H 0.9732 0.3153 0.2959 0.273 Uiso 1 1 calc R
N139 N 0.4435(13) 0.6389(11) 0.8104(6) 0.192 Uani 1 1 d .
C139 C 0.4505(13) 0.5742(10) 0.8077(7) 0.148 Uani 1 1 d .
C140 C 0.4655(10) 0.4929(7) 0.7988(4) 0.112 Uani 1 1 d .
H14A H 0.4490 0.4816 0.7728 0.167 Uiso 1 1 calc R
H14B H 0.4354 0.4652 0.8235 0.167 Uiso 1 1 calc R
H14C H 0.5217 0.4794 0.7944 0.167 Uiso 1 1 calc R
N141 N 1.0045(16) 0.250(3) 0.4213(10) 0.394 Uani 1 1 d .
C141 C 0.9741(11) 0.2888(14) 0.4588(9) 0.176 Uani 1 1 d .
C142 C 0.9441(10) 0.3119(10) 0.4986(5) 0.131 Uani 1 1 d .
H14D H 0.9289 0.2700 0.5179 0.197 Uiso 1 1 calc R
H14E H 0.8976 0.3448 0.4993 0.197 Uiso 1 1 calc R
H14F H 0.9834 0.3381 0.5081 0.197 Uiso 1 1 calc R
N143 N 0.5408(7) 0.0858(6) 0.4327(4) 0.101 Uani 1 1 d .
C143 C 0.5731(8) 0.1321(7) 0.4428(4) 0.086 Uani 1 1 d .
C144 C 0.6218(9) 0.1872(9) 0.4523(5) 0.118 Uani 1 1 d .
H14G H 0.6468 0.1687 0.4750 0.177 Uiso 1 1 calc R
H14H H 0.5889 0.2316 0.4623 0.177 Uiso 1 1 calc R
H14I H 0.6624 0.1984 0.4261 0.177 Uiso 1 1 calc R
N145 N 0.0990(9) 0.5447(10) 0.7036(6) 0.157 Uani 1 1 d .
C145 C 0.0681(10) 0.4926(11) 0.7185(5) 0.126 Uani 1 1 d .
C146 C 0.0235(8) 0.4306(9) 0.7341(4) 0.116 Uani 1 1 d .
H14J H -0.0275 0.4367 0.7270 0.175 Uiso 1 1 calc R
H14K H 0.0153 0.4263 0.7655 0.175 Uiso 1 1 calc R
H14L H 0.0522 0.3864 0.7204 0.175 Uiso 1 1 calc R
N147 N -0.0040(5) 0.3871(6) 0.8537(4) 0.093 Uani 1 1 d .
C147 C 0.0305(9) 0.4300(9) 0.8658(7) 0.140 Uani 1 1 d .
C148 C 0.0712(15) 0.4784(11) 0.8866(16) 0.365 Uani 1 1 d .
H14M H 0.1167 0.4963 0.8652 0.548 Uiso 1 1 calc R
H14N H 0.0890 0.4516 0.9097 0.548 Uiso 1 1 calc R
H14O H 0.0353 0.5198 0.8989 0.548 Uiso 1 1 calc R
O39 O 0.6407(3) 0.2007(3) 0.60455(15) 0.041 Uani 1 1 d .
O40 O 0.6532(3) 0.2321(3) 0.73242(15) 0.041 Uani 1 1 d .
O41 O 0.6552(3) 0.2633(3) 0.86111(15) 0.040 Uani 1 1 d .
O42 O 0.4772(4) 0.0468(4) 0.6083(2) 0.068 Uani 1 1 d .
H42A H 0.4853 0.0282 0.5839 0.103 Uiso 1 1 calc R
O43 O 0.9049(4) 0.2947(4) 0.73619(17) 0.066 Uani 1 1 d .
H43 H 0.9007 0.2781 0.7613 0.099 Uiso 1 1 calc R
O44 O 0.8755(3) 0.1427(3) 0.55304(18) 0.056 Uani 1 1 d .
H44A H 0.9036 0.1727 0.5603 0.084 Uiso 1 1 calc R
O45 O 0.8891(4) 0.1246(4) 0.65627(17) 0.062 Uani 1 1 d .
H45 H 0.9262 0.1266 0.6340 0.092 Uiso 1 1 calc R
O46 O 0.5075(3) 0.4436(3) 0.90309(18) 0.052 Uani 1 1 d .
H46 H 0.4894 0.4397 0.9299 0.079 Uiso 1 1 calc R
O47 O 0.8942(3) 0.2749(3) 0.84190(17) 0.050 Uani 1 1 d .
H47A H 0.9173 0.2668 0.8160 0.075 Uiso 1 1 calc R

loop_
_atom_site_aniso_label
_atom_site_aniso_U_11
_atom_site_aniso_U_22
_atom_site_aniso_U_33
_atom_site_aniso_U_23
_atom_site_aniso_U_13
_atom_site_aniso_U_12
Fe1 0.049 0.031 0.035 0.001 -0.014 -0.003
Fe2 0.046 0.029 0.035 0.000 -0.012 0.000
Fe3 0.043 0.039 0.038 -0.008 -0.009 -0.001
Fe4 0.049 0.031 0.035 0.000 -0.014 0.000
Fe5 0.051 0.035 0.034 -0.002 -0.013 -0.001
Fe6 0.056 0.036 0.037 -0.007 -0.012 0.002
Fe7 0.045 0.040 0.038 -0.006 -0.013 0.003
Fe8 0.059 0.036 0.045 -0.005 -0.021 -0.004
Fe9 0.045 0.118 0.037 -0.011 -0.011 0.021
O4 0.053 0.036 0.040 -0.001 -0.015 -0.006
O5 0.049 0.033 0.040 0.004 -0.015 -0.005
O6 0.053 0.040 0.046 -0.005 -0.017 -0.005
P2 0.046 0.035 0.038 0.001 -0.016 -0.003
C11 0.049 0.046 0.033 0.002 -0.012 0.002
C12 0.046 0.054 0.046 0.001 -0.015 -0.001
C13 0.067 0.079 0.062 0.003 -0.020 0.004
C14 0.060 0.124 0.057 0.018 -0.011 0.004
C15 0.076 0.105 0.106 0.009 -0.031 -0.033
C16 0.071 0.097 0.131 -0.024 -0.023 -0.030
C17 0.071 0.087 0.060 -0.006 -0.029 0.006
C18 0.081 0.103 0.066 -0.015 -0.030 0.015
C19 0.070 0.073 0.140 0.023 -0.028 -0.012
C20 0.079 0.098 0.066 0.000 -0.020 0.006
O1 0.042 0.040 0.040 -0.002 -0.007 -0.003
O2 0.051 0.034 0.035 -0.001 -0.012 0.000
O3 0.043 0.041 0.037 -0.002 -0.011 0.002
P1 0.042 0.036 0.039 -0.002 -0.011 -0.002
C1 0.052 0.045 0.043 -0.004 -0.016 -0.004
C2 0.049 0.059 0.043 0.003 -0.013 -0.007
C3 0.080 0.221 0.079 0.061 -0.034 -0.076
C4 0.095 0.552 0.066 0.066 -0.036 -0.164
C5 0.221 0.215 0.654 0.306 -0.329 -0.156
C6 0.088 0.094 0.159 0.004 -0.038 0.003
C7 0.129 0.099 0.091 -0.002 -0.025 -0.046
C8 0.113 0.215 0.079 -0.065 0.028 -0.085
C9 0.131 0.118 0.236 0.086 0.043 -0.031
C10 0.136 0.169 0.105 -0.019 -0.036 -0.082
O7 0.044 0.033 0.036 -0.004 -0.012 0.003
O8 0.051 0.050 0.046 -0.012 -0.015 0.003
O9 0.083 0.198 0.037 -0.036 -0.025 0.073
P3 0.047 0.036 0.044 -0.012 -0.014 0.005
C21 0.042 0.032 0.439 -0.009 -0.003 -0.001
C22 0.086 0.158 0.412 0.181 0.080 0.026
C23 0.108 0.093 0.251 0.066 -0.073 -0.040
C24 0.067 0.160 0.393 0.171 -0.061 -0.021
C25 0.194 0.214 0.327 0.184 0.047 0.093
C26 0.975 0.949 0.056 0.058 -0.053 -0.880
C27 0.175 0.179 0.110 0.028 -0.042 -0.113
C28 0.160 0.083 0.152 -0.016 -0.017 -0.030
C29 0.119 0.170 0.113 0.009 -0.037 0.037
C30 0.121 0.178 0.116 -0.060 0.015 -0.067
O10 0.043 0.037 0.044 -0.004 -0.013 -0.006
O11 0.048 0.044 0.040 -0.005 -0.013 0.006
O12 0.048 0.034 0.044 -0.005 -0.013 0.001
P4 0.043 0.031 0.039 -0.005 -0.010 0.000
C31 0.069 0.049 0.056 -0.010 -0.007 -0.014
C32 0.102 0.048 0.054 0.002 -0.017 -0.021
C33 0.368 0.141 0.062 0.004 -0.013 0.155
C34 0.300 0.068 0.100 -0.030 0.048 -0.093
C35 0.273 0.136 0.192 0.010 -0.052 -0.091
C36 0.144 0.090 0.104 -0.028 0.018 -0.064
C37 0.297 0.605 0.114 -0.099 0.015 -0.356
C38 0.284 0.183 0.118 0.073 -0.128 -0.165
C39 0.139 0.113 0.105 -0.023 0.006 0.015
C40 0.311 0.423 0.127 0.083 0.013 0.301
O13 0.046 0.252 0.033 -0.007 -0.011 -0.014
O14 0.048 0.045 0.044 -0.008 -0.013 0.005
O15 0.056 0.035 0.032 -0.002 -0.014 -0.001
P5 0.053 0.056 0.042 -0.014 -0.020 0.015
C41 0.091 0.060 0.082 -0.011 -0.010 0.013
C42 0.112 0.260 0.100 -0.106 0.047 -0.107
C43 0.485 0.039 0.118 0.012 0.071 -0.004
C44 0.206 0.048 0.233 0.017 0.107 0.027
C45 0.083 0.074 0.121 0.011 -0.027 0.009
C46 0.191 0.208 0.086 0.007 -0.038 -0.130
C47 0.251 0.053 0.705 0.072 0.306 0.047
C48 0.659 0.195 0.102 -0.025 0.039 -0.244
C49 0.239 0.073 0.278 0.020 0.102 -0.052
C50 0.174 0.093 0.187 -0.060 -0.021 -0.032
O16 0.058 0.034 0.056 -0.004 -0.019 0.000
O17 0.055 0.046 0.038 -0.001 -0.011 0.003
O18 0.064 0.038 0.040 -0.003 -0.010 -0.006
P6 0.055 0.030 0.042 -0.007 -0.014 0.002
C51 0.397 0.868 0.346 0.185 -0.228 -0.204
C52 0.397 0.868 0.346 0.185 -0.228 -0.204
C53 0.397 0.868 0.346 0.185 -0.228 -0.204
C54 0.397 0.868 0.346 0.185 -0.228 -0.204
C55 0.397 0.868 0.346 0.185 -0.228 -0.204
C56 0.397 0.868 0.346 0.185 -0.228 -0.204
C57 0.397 0.868 0.346 0.185 -0.228 -0.204
C58 0.397 0.868 0.346 0.185 -0.228 -0.204
C59 0.397 0.868 0.346 0.185 -0.228 -0.204
C60 0.397 0.868 0.346 0.185 -0.228 -0.204
O19 0.060 0.034 0.040 -0.002 -0.015 -0.004
O20 0.058 0.031 0.036 -0.001 -0.012 -0.003
C61 0.047 0.040 0.043 -0.001 -0.017 -0.004
C62 0.047 0.034 0.046 -0.001 -0.008 0.000
C63 0.078 0.053 0.051 0.015 -0.010 -0.023
C64 0.096 0.052 0.070 0.020 -0.020 -0.010
C65 0.108 0.037 0.078 0.007 -0.022 -0.011
C66 0.142 0.040 0.094 -0.012 -0.035 -0.010
C67 0.101 0.041 0.065 0.006 -0.033 -0.010
O21 0.055 0.043 0.041 -0.003 -0.016 0.000
O22 0.058 0.046 0.042 0.003 -0.018 0.000
C68 0.054 0.047 0.039 0.001 -0.019 0.010
C69 0.075 0.044 0.036 -0.002 -0.020 0.012
C70 0.083 0.075 0.056 -0.003 -0.034 0.004
C71 0.124 0.072 0.060 0.005 -0.047 0.006
C72 0.137 0.094 0.047 0.009 -0.039 0.019
C73 0.108 0.071 0.063 0.017 -0.009 -0.012
C74 0.094 0.055 0.043 -0.001 -0.021 -0.006
O23 0.058 0.043 0.041 -0.009 -0.013 -0.009
O24 0.057 0.043 0.039 -0.006 -0.013 -0.001
C75 0.052 0.056 0.040 0.001 -0.016 0.005
C76 0.051 0.052 0.041 -0.003 -0.014 0.002
C77 0.066 0.058 0.039 -0.001 -0.007 -0.006
C78 0.078 0.069 0.047 -0.006 0.002 -0.002
C79 0.100 0.090 0.053 0.012 0.014 -0.012
C80 0.095 0.054 0.058 0.008 0.002 -0.015
C81 0.072 0.059 0.043 -0.002 -0.010 -0.002
O25 0.048 0.039 0.045 -0.011 -0.012 0.001
O26 0.047 0.047 0.049 -0.011 -0.011 -0.006
C82 0.056 0.039 0.043 -0.002 -0.016 -0.006
C83 0.058 0.042 0.050 -0.009 -0.023 -0.004
C84 0.061 0.053 0.049 -0.009 -0.021 -0.002
C85 0.083 0.076 0.072 -0.030 -0.037 0.022
C86 0.087 0.114 0.118 -0.066 -0.045 0.003
C87 0.073 0.129 0.148 -0.066 -0.047 0.011
C88 0.060 0.084 0.084 -0.037 -0.023 0.010
O27 0.054 0.033 0.050 -0.007 -0.016 0.004
O28 0.059 0.030 0.045 -0.001 -0.019 0.004
C89 0.047 0.037 0.046 0.007 -0.016 -0.001
C90 0.068 0.038 0.052 0.004 -0.019 0.004
C91 0.111 0.039 0.080 -0.002 -0.032 0.012
C92 0.160 0.044 0.103 -0.016 -0.041 0.029
C93 0.119 0.049 0.116 0.002 -0.031 0.028
C94 0.077 0.057 0.077 0.014 -0.026 0.014
C95 0.066 0.044 0.056 0.007 -0.016 0.007
O29 0.065 0.045 0.047 -0.004 -0.021 -0.003
O30 0.062 0.038 0.046 -0.001 -0.026 -0.001
C96 0.054 0.044 0.042 0.003 -0.019 -0.004
C97 0.043 0.074 0.038 0.001 -0.013 0.002
C98 0.060 0.067 0.054 0.018 -0.021 -0.001
C99 0.085 0.102 0.054 0.027 -0.025 -0.001
C100 0.096 0.125 0.066 0.034 -0.037 0.003
C101 0.064 0.211 0.047 0.002 -0.031 -0.013
C102 0.078 0.096 0.049 0.009 -0.032 -0.012
O31 0.066 0.045 0.037 -0.007 -0.012 -0.003
O32 0.056 0.041 0.038 -0.001 -0.009 -0.001
C103 0.054 0.036 0.036 0.001 -0.012 -0.006
C104 0.056 0.056 0.033 0.004 -0.016 -0.014
C105 0.062 0.067 0.044 0.012 -0.014 -0.003
C106 0.078 0.068 0.060 0.019 -0.020 -0.004
C107 0.082 0.090 0.044 0.025 -0.015 -0.012
C108 0.098 0.095 0.037 0.011 -0.003 -0.005
C109 0.076 0.064 0.038 0.001 -0.014 0.001
O33 0.074 0.048 0.052 -0.015 -0.025 -0.001
O34 0.076 0.039 0.039 -0.009 -0.014 -0.003
C110 0.083 0.036 0.048 -0.005 -0.030 -0.004
C111 0.102 0.038 0.048 -0.012 -0.024 0.003
C112 0.100 0.068 0.073 -0.038 -0.011 0.005
C113 0.110 0.083 0.133 -0.044 0.000 0.023
C114 0.166 0.063 0.075 -0.034 -0.042 0.003
C115 0.112 0.058 0.065 -0.022 -0.032 0.010
C116 0.096 0.058 0.058 -0.011 -0.038 0.000
O35 0.043 0.067 0.055 0.006 -0.019 0.001
O36 0.051 0.061 0.061 -0.009 -0.016 0.010
C117 0.040 0.053 0.052 0.008 -0.007 -0.006
C118 0.058 0.051 0.086 0.003 -0.038 0.004
C119 0.096 0.052 0.103 -0.008 -0.052 0.004
C120 0.140 0.080 0.151 -0.022 -0.108 0.027
C121 0.210 0.096 0.161 -0.054 -0.125 0.078
C122 0.147 0.067 0.123 -0.032 -0.066 0.027
C123 0.096 0.065 0.084 -0.016 -0.049 0.012
O37 0.059 0.071 0.036 -0.012 -0.004 0.018
O38 0.056 0.072 0.053 -0.013 -0.005 -0.005
C124 0.057 0.069 0.046 -0.008 -0.014 0.015
C125 0.053 0.061 0.053 -0.002 -0.016 -0.004
C126 0.064 0.082 0.057 -0.002 -0.021 0.004
C127 0.083 0.096 0.078 -0.013 -0.028 -0.011
C128 0.094 0.121 0.070 0.025 -0.022 -0.030
C129 0.112 0.117 0.048 -0.009 -0.007 -0.024
C130 0.064 0.085 0.051 -0.004 -0.005 -0.004
N131 0.104 0.085 0.151 -0.048 -0.027 0.014
C131 0.077 0.080 0.074 -0.031 -0.011 -0.015
C132 0.088 0.055 0.073 -0.006 -0.023 0.004
N133 0.079 0.208 0.191 0.014 -0.033 0.020
C133 0.108 0.710 0.266 -0.324 -0.014 -0.065
C134 0.145 0.299 0.281 -0.157 -0.104 0.143
N135 0.798 1.090 0.589 -0.574 0.149 -0.739
C135 0.218 0.445 0.263 -0.286 0.074 -0.117
C136 0.190 0.156 0.166 -0.026 0.025 -0.022
N139 0.234 0.142 0.194 -0.072 -0.051 0.058
C139 0.191 0.081 0.198 -0.010 -0.103 0.015
C140 0.174 0.072 0.079 -0.006 -0.018 0.013
N141 0.168 0.748 0.236 -0.082 -0.002 0.037
C141 0.096 0.214 0.204 -0.067 -0.008 0.000
C142 0.130 0.147 0.125 0.041 -0.044 -0.043
N143 0.121 0.067 0.138 -0.015 -0.074 -0.011
C143 0.097 0.078 0.083 -0.025 -0.025 0.007
C144 0.108 0.138 0.103 -0.036 -0.006 -0.034
N145 0.130 0.146 0.185 0.019 -0.029 0.014
C145 0.103 0.144 0.110 0.025 0.000 0.027
C146 0.087 0.143 0.095 0.022 0.010 0.024
N147 0.058 0.082 0.139 -0.002 -0.022 -0.013
C147 0.081 0.091 0.266 0.032 -0.078 -0.013
C148 0.171 0.086 0.901 -0.113 -0.241 0.008
O39 0.056 0.031 0.040 -0.004 -0.016 -0.003
O40 0.051 0.035 0.039 0.002 -0.014 -0.003
O41 0.038 0.040 0.039 -0.007 -0.007 -0.001
O42 0.091 0.053 0.076 -0.003 -0.044 -0.016
O43 0.056 0.099 0.037 -0.006 -0.010 0.030
O44 0.055 0.059 0.050 -0.013 -0.005 0.001
O45 0.056 0.083 0.041 0.005 -0.006 0.004
O46 0.050 0.050 0.056 -0.017 -0.011 0.005
O47 0.048 0.057 0.047 -0.013 -0.013 0.004

loop_
_atom_type_symbol
_atom_type_description
_atom_type_scat_dispersion_real
_atom_type_scat_dispersion_imag
_atom_type_scat_source
C C 0.0033 0.0016 'International Tables Vol C Tables 4.2.6.8 and 6.1.1.4'
H H 0.0000 0.0000 'International Tables Vol C Tables 4.2.6.8 and 6.1.1.4'
N N 0.0061 0.0033 'International Tables Vol C Tables 4.2.6.8 and 6.1.1.4'
O O 0.0106 0.0060 'International Tables Vol C Tables 4.2.6.8 and 6.1.1.4'
P P 0.1023 0.0942 'International Tables Vol C Tables 4.2.6.8 and 6.1.1.4'
Fe Fe 0.3463 0.8444 'International Tables Vol C Tables 4.2.6.8 and 6.1.1.4'

loop_
_geom_angle_atom_site_label_1
_geom_angle_atom_site_label_2
_geom_angle_atom_site_label_3
_geom_angle
O18 Fe1 O40 93.2(2)
O18 Fe1 O4 100.3(2)
O40 Fe1 O4 93.2(2)
O18 Fe1 O19 90.1(2)
O40 Fe1 O19 172.0(2)
O4 Fe1 O19 93.4(2)
O18 Fe1 O2 170.7(2)
O40 Fe1 O2 89.3(2)
O4 Fe1 O2 88.5(2)
O19 Fe1 O2 86.38(19)
O18 Fe1 O15 96.7(2)
O40 Fe1 O15 86.1(2)
O4 Fe1 O15 163.0(2)
O19 Fe1 O15 86.3(2)
O2 Fe1 O15 74.46(19)
O40 Fe2 O10 94.0(2)
O40 Fe2 O3 92.1(2)
O10 Fe2 O3 101.4(2)
O40 Fe2 O27 172.3(2)
O10 Fe2 O27 90.9(2)
O3 Fe2 O27 92.7(2)
O40 Fe2 O5 87.8(2)
O10 Fe2 O5 169.46(19)
O3 Fe2 O5 88.92(19)
O27 Fe2 O5 86.3(2)
O40 Fe2 O7 87.85(19)
O10 Fe2 O7 95.01(19)
O3 Fe2 O7 163.57(19)
O27 Fe2 O7 85.87(19)
O5 Fe2 O7 74.67(18)
O41 Fe3 O1 97.2(2)
O41 Fe3 O12 91.8(2)
O1 Fe3 O12 94.3(2)
O41 Fe3 O26 99.2(2)
O1 Fe3 O26 161.8(2)
O12 Fe3 O26 93.1(2)
O41 Fe3 O23 91.3(2)
O1 Fe3 O23 88.5(2)
O12 Fe3 O23 175.5(2)
O26 Fe3 O23 83.2(2)
O41 Fe3 O46 177.6(2)
O1 Fe3 O46 82.2(2)
O12 Fe3 O46 90.6(2)
O26 Fe3 O46 81.0(2)
O23 Fe3 O46 86.4(2)
O39 Fe4 O30 92.8(2)
O39 Fe4 O32 91.3(2)
O30 Fe4 O32 90.6(2)
O39 Fe4 O28 174.4(2)
O30 Fe4 O28 81.7(2)
O32 Fe4 O28 87.5(2)
O39 Fe4 O5 94.7(2)
O30 Fe4 O5 95.2(2)
O32 Fe4 O5 171.5(2)
O28 Fe4 O5 87.1(2)
O39 Fe4 O7 100.7(2)
O30 Fe4 O7 165.3(2)
O32 Fe4 O7 94.9(2)
O28 Fe4 O7 84.8(2)
O5 Fe4 O7 78.03(19)
O41 Fe5 O24 96.5(2)
O41 Fe5 O22 89.4(2)
O24 Fe5 O22 89.5(2)
O41 Fe5 O20 174.5(2)
O24 Fe5 O20 83.6(2)
O22 Fe5 O20 85.1(2)
O41 Fe5 O2 95.7(2)
O24 Fe5 O2 94.2(2)
O22 Fe5 O2 173.4(2)
O20 Fe5 O2 89.8(2)
O41 Fe5 O15 96.99(19)
O24 Fe5 O15 164.6(2)
O22 Fe5 O15 97.9(2)
O20 Fe5 O15 83.69(19)
O2 Fe5 O15 77.25(19)
O39 Fe6 O8 100.6(2)
O39 Fe6 O17 91.4(2)
O8 Fe6 O17 93.6(2)
O39 Fe6 O34 100.6(2)
O8 Fe6 O34 157.9(2)
O17 Fe6 O34 92.1(2)
O39 Fe6 O31 88.2(2)
O8 Fe6 O31 87.2(2)
O17 Fe6 O31 179.2(2)
O34 Fe6 O31 87.3(2)
O39 Fe6 O44 175.8(2)
O8 Fe6 O44 80.8(2)
O17 Fe6 O44 92.4(2)
O34 Fe6 O44 77.7(2)
O31 Fe6 O44 87.9(2)
O41 Fe7 O14 100.7(2)
O41 Fe7 O25 100.9(2)
O14 Fe7 O25 157.2(2)
O41 Fe7 O11 90.6(2)
O14 Fe7 O11 95.4(2)
O25 Fe7 O11 91.5(2)
O41 Fe7 O21 88.1(2)
O14 Fe7 O21 88.5(2)
O25 Fe7 O21 85.1(2)
O11 Fe7 O21 176.1(2)
O41 Fe7 O47 177.5(2)
O14 Fe7 O47 80.2(2)
O25 Fe7 O47 78.0(2)
O11 Fe7 O47 91.6(2)
O21 Fe7 O47 89.6(2)
O39 Fe8 O6 96.7(2)
O39 Fe8 O16 91.7(2)
O6 Fe8 O16 93.1(2)
O39 Fe8 O33 99.9(2)
O6 Fe8 O33 162.3(2)
O16 Fe8 O33 92.6(2)
O39 Fe8 O29 91.5(2)
O6 Fe8 O29 90.8(2)
O16 Fe8 O29 174.7(2)
O33 Fe8 O29 82.7(2)
O39 Fe8 O42 178.1(2)
O6 Fe8 O42 83.3(2)
O16 Fe8 O42 90.2(2)
O33 Fe8 O42 80.0(3)
O29 Fe8 O42 86.6(2)
O13 Fe9 O9 86.3(4)
O13 Fe9 O35 94.1(3)
O9 Fe9 O35 174.9(3)
O13 Fe9 O37 174.0(3)
O9 Fe9 O37 91.0(3)
O35 Fe9 O37 89.0(2)
O13 Fe9 O43 95.8(3)
O9 Fe9 O43 86.7(3)
O35 Fe9 O43 88.2(2)
O37 Fe9 O43 89.4(3)
O13 Fe9 O45 86.4(3)
O9 Fe9 O45 98.2(3)
O35 Fe9 O45 86.9(2)
O37 Fe9 O45 88.7(2)
O43 Fe9 O45 174.8(2)
P2 O4 Fe1 138.5(3)
P2 O5 Fe4 127.3(3)
P2 O5 Fe2 126.6(3)
Fe4 O5 Fe2 102.4(2)
P2 O6 Fe8 135.8(3)
O6 P2 O4 112.3(3)
O6 P2 O5 110.3(3)
O4 P2 O5 110.3(3)
O6 P2 C11 106.6(3)
O4 P2 C11 108.9(3)
O5 P2 C11 108.1(3)
C12 C11 P2 114.8(4)
C17 C12 C11 116.1(6)
C17 C12 C13 103.7(5)
C11 C12 C13 117.8(5)
C19 C13 C14 107.7(7)
C19 C13 C20 107.8(8)
C14 C13 C20 112.2(6)
C19 C13 C12 109.4(7)
C14 C13 C12 103.6(5)
C20 C13 C12 115.9(6)
C13 C14 C15 108.7(7)
C13 C14 C18 103.2(6)
C15 C14 C18 97.1(7)
C16 C15 C14 104.5(7)
C15 C16 C17 102.9(7)
C12 C17 C18 100.9(6)
C12 C17 C16 110.0(7)
C18 C17 C16 100.0(7)
C17 C18 C14 95.0(6)
P1 O1 Fe3 134.7(3)
P1 O2 Fe5 126.9(3)
P1 O2 Fe1 125.5(3)
Fe5 O2 Fe1 102.4(2)
P1 O3 Fe2 140.8(3)
O3 P1 O1 112.4(3)
O3 P1 O2 110.3(3)
O1 P1 O2 110.3(3)
O3 P1 C1 108.7(3)
O1 P1 C1 106.5(3)
O2 P1 C1 108.5(3)
C2 C1 P1 116.5(5)
C1 C2 C3 119.0(6)
C1 C2 C7 111.9(7)
C3 C2 C7 100.5(7)
C9 C3 C4 107.4(10)
C9 C3 C2 108.3(10)
C4 C3 C2 106.6(9)
C9 C3 C10 111.4(13)
C4 C3 C10 110.8(10)
C2 C3 C10 112.1(8)
C3 C4 C5 107.4(13)
C3 C4 C8 103.3(9)
C5 C4 C8 96.3(12)
C6 C5 C4 103.6(9)
C5 C6 C7 103.5(9)
C8 C7 C6 98.7(10)
C8 C7 C2 104.1(9)
C6 C7 C2 111.5(9)
C7 C8 C4 94.5(8)
P3 O7 Fe4 125.5(3)
P3 O7 Fe2 128.7(3)
Fe4 O7 Fe2 100.9(2)
P3 O8 Fe6 138.4(3)
P3 O9 Fe9 141.8(4)
O9 P3 O8 112.8(4)
O9 P3 O7 109.3(3)
O8 P3 O7 109.3(3)
O9 P3 C21 112.3(8)
O8 P3 C21 101.8(7)
O7 P3 C21 111.1(4)
C22 C21 P3 132.5(12)
C21 C22 C23 122.8(11)
C21 C22 C27 125.5(11)
C23 C22 C27 105.2(9)
C29 C23 C24 110.6(12)
C29 C23 C22 110.2(13)
C24 C23 C22 100.3(9)
C29 C23 C30 109.3(11)
C24 C23 C30 106.0(11)
C22 C23 C30 119.8(12)
C23 C24 C25 108.2(13)
C23 C24 C28 102.5(10)
C25 C24 C28 99.1(10)
C26 C25 C24 106.8(11)
C27 C26 C25 99.3(11)
C28 C27 C26 102.3(12)
C28 C27 C22 103.0(10)
C26 C27 C22 106.9(14)
C27 C28 C24 93.8(9)
P4 O10 Fe2 147.2(3)
P4 O11 Fe7 130.2(3)
P4 O12 Fe3 137.5(3)
O10 P4 O12 112.3(3)
O10 P4 O11 111.8(3)
O12 P4 O11 111.5(3)
O10 P4 C31 106.0(3)
O12 P4 C31 106.9(3)
O11 P4 C31 107.9(4)
C32 C31 P4 116.9(6)
C31 C32 C33 125.5(9)
C31 C32 C37 111.2(8)
C33 C32 C37 100.8(9)
C39 C33 C32 112.9(10)
C39 C33 C34 105.3(10)
C32 C33 C34 106.8(9)
C39 C33 C40 104.7(12)
C32 C33 C40 120.7(11)
C34 C33 C40 105.2(14)
C33 C34 C35 109.1(11)
C33 C34 C38 99.9(8)
C35 C34 C38 95.5(11)
C36 C35 C34 105.8(10)
C35 C36 C37 101.9(10)
C38 C37 C36 106.1(11)
C38 C37 C32 102.2(10)
C36 C37 C32 106.4(11)
C37 C38 C34 92.8(9)
P5 O13 Fe9 146.3(4)
P5 O14 Fe7 133.5(3)
P5 O15 Fe5 125.8(3)
P5 O15 Fe1 130.1(3)
Fe5 O15 Fe1 101.4(2)
O14 P5 O13 111.9(4)
O14 P5 O15 109.9(3)
O13 P5 O15 109.1(3)
O14 P5 C41 111.9(5)
O13 P5 C41 97.1(5)
O15 P5 C41 116.3(4)
C42 C41 P5 111.8(7)
C41 C42 C43 117.5(8)
C41 C42 C47 113.9(10)
C43 C42 C47 98.8(10)
C49 C43 C44 105.6(12)
C49 C43 C50 108.6(12)
C44 C43 C50 111.1(13)
C49 C43 C42 106.9(12)
C44 C43 C42 106.5(9)
C50 C43 C42 117.5(10)
C43 C44 C45 108.1(11)
C43 C44 C48 107.2(11)
C45 C44 C48 91.5(12)
C44 C45 C46 105.2(9)
C47 C46 C45 100.6(9)
C48 C47 C46 100.8(12)
C48 C47 C42 104.8(12)
C46 C47 C42 110.0(12)
C47 C48 C44 92.7(9)
P6 O16 Fe8 138.0(3)
P6 O17 Fe6 130.8(3)
P6 O18 Fe1 149.6(4)
O16 P6 O18 113.5(3)
O16 P6 O17 110.4(3)
O18 P6 O17 111.1(3)
O16 P6 C51 101.8(13)
O18 P6 C51 99.3(11)
O17 P6 C51 120.2(13)
C52 C51 P6 134(2)
C51 C52 C57 118(2)
C51 C52 C53 113.6(18)
C57 C52 C53 100.1(13)
C59 C53 C54 111.1(19)
C59 C53 C52 108.2(19)
C54 C53 C52 104.2(13)
C59 C53 C60 106.9(18)
C54 C53 C60 108.3(18)
C52 C53 C60 118.1(18)
C53 C54 C55 106.4(19)
C53 C54 C58 100.7(15)
C55 C54 C58 96.7(14)
C56 C55 C54 107.9(14)
C57 C56 C55 97.0(13)
C58 C57 C56 97.9(17)
C58 C57 C52 109.1(15)
C56 C57 C52 108.8(18)
C57 C58 C54 93.4(12)
C61 O19 Fe1 131.2(5)
C61 O20 Fe5 131.0(4)
O19 C61 O20 125.0(7)
O19 C61 C62 117.5(6)
O20 C61 C62 117.5(6)
C67 C62 C63 118.1(8)
C67 C62 C61 120.6(7)
C63 C62 C61 121.1(7)
C62 C63 C64 120.1(9)
C65 C64 C63 121.5(9)
C64 C65 C66 119.7(9)
C65 C66 C67 120.6(10)
C62 C67 C66 119.6(9)
C68 O21 Fe7 123.7(5)
C68 O22 Fe5 128.6(5)
O21 C68 O22 125.7(7)
O21 C68 C69 118.6(7)
O22 C68 C69 115.7(7)
C74 C69 C70 118.9(8)
C74 C69 C68 121.0(8)
C70 C69 C68 120.0(8)
C71 C70 C69 119.3(10)
C72 C71 C70 121.2(10)
C71 C72 C73 120.6(9)
C74 C73 C72 119.1(10)
C73 C74 C69 120.8(9)
C75 O23 Fe3 127.6(5)
C75 O24 Fe5 132.6(5)
O23 C75 O24 124.7(7)
O23 C75 C76 118.8(7)
O24 C75 C76 116.5(7)
C81 C76 C77 119.2(8)
C81 C76 C75 121.5(8)
C77 C76 C75 119.3(8)
C76 C77 C78 121.2(9)
C79 C78 C77 119.9(9)
C78 C79 C80 120.8(9)
C81 C80 C79 118.1(9)
C76 C81 C80 120.7(9)
C82 O25 Fe7 132.8(5)
C82 O26 Fe3 129.5(5)
O26 C82 O25 125.0(7)
O26 C82 C83 118.3(7)
O25 C82 C83 116.6(7)
C88 C83 C84 120.7(8)
C88 C83 C82 119.3(8)
C84 C83 C82 120.0(7)
C83 C84 C85 121.2(9)
C84 C85 C86 119.8(9)
C87 C86 C85 118.7(10)
C86 C87 C88 120.0(11)
C83 C88 C87 119.4(10)
C89 O27 Fe2 132.6(5)
C89 O28 Fe4 132.1(5)
O28 C89 O27 124.4(7)
O28 C89 C90 117.7(6)
O27 C89 C90 117.9(7)
C95 C90 C91 119.3(8)
C95 C90 C89 121.2(8)
C91 C90 C89 119.4(8)
C92 C91 C90 121.3(11)
C91 C92 C93 117.1(11)
C94 C93 C92 120.9(10)
C95 C94 C93 120.1(10)
C94 C95 C90 121.2(9)
C96 O29 Fe8 125.1(5)
C96 O30 Fe4 132.6(5)
O29 C96 O30 125.6(7)
O29 C96 C97 118.3(7)
O30 C96 C97 116.1(7)
C102 C97 C98 121.6(8)
C102 C97 C96 121.2(9)
C98 C97 C96 117.2(7)
C99 C98 C97 118.0(9)
C100 C99 C98 122.3(12)
C101 C100 C99 119.1(10)
C100 C101 C102 123.9(11)
C97 C102 C101 115.0(11)
C103 O31 Fe6 125.7(4)
C103 O32 Fe4 132.2(5)
O32 C103 O31 125.6(6)
O32 C103 C104 116.8(7)
O31 C103 C104 117.6(6)
C105 C104 C109 119.9(7)
C105 C104 C103 121.0(7)
C109 C104 C103 119.1(8)
C104 C105 C106 122.1(8)
C107 C106 C105 118.7(9)
C106 C107 C108 120.1(8)
C109 C108 C107 120.2(9)
C108 C109 C104 118.9(9)
C110 O33 Fe8 128.9(5)
C110 O34 Fe6 134.1(6)
O33 C110 O34 124.7(7)
O33 C110 C111 118.5(8)
O34 C110 C111 116.8(8)
C112 C111 C116 120.8(8)
C112 C111 C110 119.2(9)
C116 C111 C110 120.0(9)
C111 C112 C113 120.0(12)
C112 C113 C114 116.2(12)
C115 C114 C113 120.3(10)
C114 C115 C116 123.2(12)
C111 C116 C115 119.4(10)
C117 O35 Fe9 134.8(6)
O36 C117 O35 127.1(8)
O36 C117 C118 118.4(8)
O35 C117 C118 114.5(8)
C123 C118 C119 121.4(9)
C123 C118 C117 117.6(8)
C119 C118 C117 120.8(9)
C120 C119 C118 119.8(10)
C119 C120 C121 120.8(11)
C120 C121 C122 118.0(12)
C123 C122 C121 120.2(12)
C122 C123 C118 119.2(10)
C124 O37 Fe9 134.2(6)
O38 C124 O37 125.7(9)
O38 C124 C125 119.1(7)
O37 C124 C125 115.1(8)
C130 C125 C126 120.3(9)
C130 C125 C124 119.9(8)
C126 C125 C124 119.9(8)
C125 C126 C127 119.4(9)
C128 C127 C126 119.0(11)
C129 C128 C127 120.4(11)
C130 C129 C128 121.9(11)
C129 C130 C125 119.1(10)
N131 C131 C132 178.9(14)
C134 C133 N133 174(4)
C136 C135 N135 151(5)
N139 C139 C140 173(2)
C142 C141 N141 168(4)
N143 C143 C144 173.7(14)
N145 C145 C146 173(2)
N147 C147 C148 172(3)
Fe4 O39 Fe6 119.4(3)
Fe4 O39 Fe8 122.1(3)
Fe6 O39 Fe8 118.3(2)
Fe2 O40 Fe1 131.1(3)
Fe5 O41 Fe7 120.3(3)
Fe5 O41 Fe3 120.2(2)
Fe7 O41 Fe3 119.2(3)

loop_
_geom_bond_atom_site_label_1
_geom_bond_atom_site_label_2
_geom_bond_distance
Fe1 O18 1.917(5)
Fe1 O40 1.928(5)
Fe1 O4 1.952(5)
Fe1 O19 2.013(5)
Fe1 O2 2.131(5)
Fe1 O15 2.132(5)
Fe2 O40 1.911(5)
Fe2 O10 1.936(5)
Fe2 O3 1.961(5)
Fe2 O27 2.017(5)
Fe2 O5 2.121(5)
Fe2 O7 2.160(5)
Fe3 O41 1.939(5)
Fe3 O1 1.952(5)
Fe3 O12 1.954(5)
Fe3 O26 2.020(5)
Fe3 O23 2.046(5)
Fe3 O46 2.084(5)
Fe4 O39 1.894(5)
Fe4 O30 1.989(5)
Fe4 O32 2.019(5)
Fe4 O28 2.053(5)
Fe4 O5 2.059(5)
Fe4 O7 2.065(5)
Fe5 O41 1.900(5)
Fe5 O24 1.998(5)
Fe5 O22 2.010(5)
Fe5 O20 2.023(5)
Fe5 O2 2.050(5)
Fe5 O15 2.082(5)
Fe6 O39 1.919(5)
Fe6 O8 1.947(5)
Fe6 O17 1.998(5)
Fe6 O34 2.003(5)
Fe6 O31 2.057(5)
Fe6 O44 2.123(6)
Fe7 O41 1.902(5)
Fe7 O14 1.964(5)
Fe7 O25 2.007(5)
Fe7 O11 2.025(5)
Fe7 O21 2.054(5)
Fe7 O47 2.127(5)
Fe8 O39 1.926(5)
Fe8 O6 1.943(5)
Fe8 O16 1.970(5)
Fe8 O33 2.017(5)
Fe8 O29 2.071(6)
Fe8 O42 2.129(6)
Fe9 O13 1.940(8)
Fe9 O9 1.963(7)
Fe9 O35 1.989(5)
Fe9 O37 1.997(6)
Fe9 O43 2.036(7)
Fe9 O45 2.040(7)
O4 P2 1.530(5)
O5 P2 1.570(5)
O6 P2 1.526(5)
P2 C11 1.772(6)
C11 C12 1.538(2)
C12 C17 1.536(10)
C12 C13 1.540(2)
C13 C19 1.538(2)
C13 C14 1.539(2)
C13 C20 1.540(2)
C14 C15 1.540(2)
C14 C18 1.541(2)
C15 C16 1.539(2)
C16 C17 1.539(2)
C17 C18 1.539(2)
O1 P1 1.521(5)
O2 P1 1.567(5)
O3 P1 1.519(5)
P1 C1 1.781(7)
C1 C2 1.528(8)
C2 C3 1.545(10)
C2 C7 1.554(12)
C3 C9 1.470(13)
C3 C4 1.474(13)
C3 C10 1.571(12)
C4 C5 1.571(14)
C4 C8 1.582(12)
C5 C6 1.525(13)
C6 C7 1.537(13)
C7 C8 1.488(12)
O7 P3 1.554(5)
O8 P3 1.505(5)
O9 P3 1.468(7)
P3 C21 1.758(10)
C21 C22 1.414(13)
C22 C23 1.541(12)
C22 C27 1.558(14)
C23 C29 1.470(13)
C23 C24 1.508(13)
C23 C30 1.590(13)
C24 C25 1.542(15)
C24 C28 1.571(14)
C25 C26 1.532(15)
C26 C27 1.530(15)
C27 C28 1.487(13)
O10 P4 1.515(5)
O11 P4 1.538(5)
O12 P4 1.528(5)
P4 C31 1.778(8)
C31 C32 1.505(9)
C32 C33 1.510(11)
C32 C37 1.587(14)
C33 C39 1.465(13)
C33 C34 1.538(14)
C33 C40 1.591(13)
C34 C35 1.552(14)
C34 C38 1.634(14)
C35 C36 1.494(14)
C36 C37 1.536(14)
C37 C38 1.480(14)
O13 P5 1.509(7)
O14 P5 1.499(5)
O15 P5 1.542(6)
P5 C41 1.737(9)
C41 C42 1.485(12)
C42 C43 1.572(12)
C42 C47 1.578(16)
C43 C49 1.475(15)
C43 C44 1.478(14)
C43 C50 1.562(13)
C44 C45 1.528(14)
C44 C48 1.605(14)
C45 C46 1.560(13)
C46 C47 1.521(14)
C47 C48 1.520(14)
O16 P6 1.504(6)
O17 P6 1.534(6)
O18 P6 1.531(5)
P6 C51 1.737(15)
C51 C52 1.472(16)
C52 C57 1.560(16)
C52 C53 1.566(15)
C53 C59 1.480(16)
C53 C54 1.495(16)
C53 C60 1.568(15)
C54 C55 1.551(17)
C54 C58 1.598(16)
C55 C56 1.539(16)
C56 C57 1.539(17)
C57 C58 1.493(16)
O19 C61 1.267(8)
O20 C61 1.284(8)
C61 C62 1.488(10)
C62 C67 1.340(12)
C62 C63 1.383(11)
C63 C64 1.384(13)
C64 C65 1.307(14)
C65 C66 1.337(14)
C66 C67 1.419(13)
O21 C68 1.244(9)
O22 C68 1.273(9)
C68 C69 1.508(10)
C69 C74 1.382(13)
C69 C70 1.403(12)
C70 C71 1.398(13)
C71 C72 1.326(17)
C72 C73 1.409(16)
C73 C74 1.379(12)
O23 C75 1.253(10)
O24 C75 1.290(9)
C75 C76 1.478(11)
C76 C81 1.373(12)
C76 C77 1.384(11)
C77 C78 1.385(12)
C78 C79 1.333(15)
C79 C80 1.434(15)
C80 C81 1.391(12)
O25 C82 1.272(9)
O26 C82 1.246(9)
C82 C83 1.520(10)
C83 C88 1.354(13)
C83 C84 1.361(11)
C84 C85 1.365(12)
C85 C86 1.397(15)
C86 C87 1.385(16)
C87 C88 1.407(15)
O27 C89 1.262(9)
O28 C89 1.258(9)
C89 C90 1.465(11)
C90 C95 1.405(12)
C90 C91 1.408(13)
C91 C92 1.380(14)
C92 C93 1.460(17)
C93 C94 1.381(16)
C94 C95 1.359(12)
O29 C96 1.249(9)
O30 C96 1.254(9)
C96 C97 1.506(11)
C97 C102 1.378(12)
C97 C98 1.406(13)
C98 C99 1.387(12)
C99 C100 1.368(17)
C100 C101 1.292(19)
C101 C102 1.469(15)
O31 C103 1.267(9)
O32 C103 1.257(8)
C103 C104 1.503(10)
C104 C105 1.356(12)
C104 C109 1.413(11)
C105 C106 1.395(11)
C106 C107 1.385(14)
C107 C108 1.407(15)
C108 C109 1.392(12)
O33 C110 1.253(10)
O34 C110 1.262(10)
C110 C111 1.510(11)
C111 C112 1.367(15)
C111 C116 1.379(13)
C112 C113 1.372(14)
C113 C114 1.54(2)
C114 C115 1.213(17)
C115 C116 1.395(13)
O35 C117 1.253(9)
O36 C117 1.239(10)
C117 C118 1.499(12)
C118 C123 1.370(13)
C118 C119 1.385(13)
C119 C120 1.359(15)
C120 C121 1.381(17)
C121 C122 1.436(18)
C122 C123 1.357(15)
O37 C124 1.271(9)
O38 C124 1.249(11)
C124 C125 1.529(13)
C125 C130 1.385(12)
C125 C126 1.394(13)
C126 C127 1.396(15)
C127 C128 1.386(15)
C128 C129 1.358(17)
C129 C130 1.358(15)
N131 C131 1.150(14)
C131 C132 1.432(15)
N133 C133 1.35(5)
C133 C134 1.33(4)
N135 C135 1.47(9)
C135 C136 1.46(4)
N139 C139 1.16(2)
C139 C140 1.49(2)
N141 C141 1.35(3)
C141 C142 1.29(2)
N143 C143 1.124(14)
C143 C144 1.424(17)
N145 C145 1.14(2)
C145 C146 1.40(2)
N147 C147 1.133(17)
C147 C148 1.42(3)
